data_4104191
loop_
_publ_author_name
'Jie-Peng Zhang'
'Xiao-Ming Chen'

_publ_section_title
;
 Optimized Acetylene/Carbon Dioxide Sorption in a Dynamic Porous Crystal
;
_journal_name_full 'Journal of the American Chemical Society'
_journal_page_first 5516
_journal_page_last 5521
_journal_paper_doi 10.1021/ja8089872
_journal_volume 131
_journal_year 2009
_chemical_formula_sum 'C7 H10 Cu N3 O2'
_chemical_formula_weight 231.72
_chemical_name_systematic
; 
 ? 
;
_space_group_IT_number 148
_symmetry_cell_setting trigonal
_symmetry_space_group_name_Hall '-R 3'
_symmetry_space_group_name_H-M 'R -3 :H'
_atom_sites_solution_hydrogens geom
_atom_sites_solution_primary direct
_atom_sites_solution_secondary difmap
_audit_creation_method SHELXL-97
_cell_angle_alpha 90.00
_cell_angle_beta 90.00
_cell_angle_gamma 120.00
_cell_formula_units_Z 18
_cell_length_a 19.6216(12)
_cell_length_b 19.6216(12)
_cell_length_c 14.2113(9)
_cell_measurement_temperature 123(2)
_cell_volume 4738.4(5)
_computing_structure_refinement 'SHELXL-97 (Sheldrick, 1997)'
_computing_structure_solution 'SHELXS-97 (Sheldrick, 1990)'
_diffrn_ambient_temperature 123(2)
_diffrn_measured_fraction_theta_full 0.998
_diffrn_measured_fraction_theta_max 0.998
_diffrn_measurement_device_type CCD
_diffrn_measurement_method '/w scan'
_diffrn_radiation_monochromator graphite
_diffrn_radiation_source 'fine-focus sealed tube'
_diffrn_radiation_type MoK\a
_diffrn_radiation_wavelength 0.71073
_diffrn_reflns_av_R_equivalents 0.0646
_diffrn_reflns_av_sigmaI/netI 0.0643
_diffrn_reflns_limit_h_max 22
_diffrn_reflns_limit_h_min -24
_diffrn_reflns_limit_k_max 24
_diffrn_reflns_limit_k_min -16
_diffrn_reflns_limit_l_max 13
_diffrn_reflns_limit_l_min -17
_diffrn_reflns_number 5488
_diffrn_reflns_theta_full 25.99
_diffrn_reflns_theta_max 25.99
_diffrn_reflns_theta_min 2.08
_exptl_absorpt_coefficient_mu 2.048
_exptl_absorpt_correction_T_max 0.6849
_exptl_absorpt_correction_T_min 0.6285
_exptl_absorpt_correction_type multi-scan
_exptl_absorpt_process_details SADABS
_exptl_crystal_colour colorless
_exptl_crystal_density_diffrn 1.462
_exptl_crystal_density_method 'not measured'
_exptl_crystal_description block
_exptl_crystal_F_000 2124
_exptl_crystal_size_max 0.25
_exptl_crystal_size_mid 0.20
_exptl_crystal_size_min 0.20
_refine_diff_density_max 0.787
_refine_diff_density_min -0.702
_refine_diff_density_rms 0.135
_refine_ls_extinction_method none
_refine_ls_goodness_of_fit_ref 1.016
_refine_ls_hydrogen_treatment constr
_refine_ls_matrix_type full
_refine_ls_number_parameters 118
_refine_ls_number_reflns 2070
_refine_ls_number_restraints 2
_refine_ls_restrained_S_all 1.057
_refine_ls_R_factor_all 0.0571
_refine_ls_R_factor_gt 0.0458
_refine_ls_shift/su_max 0.000
_refine_ls_shift/su_mean 0.000
_refine_ls_structure_factor_coef Fsqd
_refine_ls_weighting_details 'calc w=1/[\s^2^(Fo^2^)+(0.0217P)^2^+40.3790P] where P=(Fo^2^+2Fc^2^)/3'
_refine_ls_weighting_scheme calc
_refine_ls_wR_factor_gt 0.0957
_refine_ls_wR_factor_ref 0.1004
_reflns_number_gt 1723
_reflns_number_total 2070
_reflns_threshold_expression >2sigma(I)
_cod_data_source_file ja8089872_si_005.cif
_cod_data_source_block MAF-2-CO2
_cod_original_sg_symbol_H-M R-3
_cod_database_code 4104191

loop_
_symmetry_equiv_pos_as_xyz
'x, y, z'
'-y, x-y, z'
'-x+y, -x, z'
'x+2/3, y+1/3, z+1/3'
'-y+2/3, x-y+1/3, z+1/3'
'-x+y+2/3, -x+1/3, z+1/3'
'x+1/3, y+2/3, z+2/3'
'-y+1/3, x-y+2/3, z+2/3'
'-x+y+1/3, -x+2/3, z+2/3'
'-x, -y, -z'
'y, -x+y, -z'
'x-y, x, -z'
'-x+2/3, -y+1/3, -z+1/3'
'y+2/3, -x+y+1/3, -z+1/3'
'x-y+2/3, x+1/3, -z+1/3'
'-x+1/3, -y+2/3, -z+2/3'
'y+1/3, -x+y+2/3, -z+2/3'
'x-y+1/3, x+2/3, -z+2/3'

loop_
_atom_site_label
_atom_site_type_symbol
_atom_site_fract_x
_atom_site_fract_y
_atom_site_fract_z
_atom_site_U_iso_or_equiv
_atom_site_adp_type
_atom_site_occupancy
_atom_site_symmetry_multiplicity
_atom_site_calc_flag
_atom_site_refinement_flags
Cu1 Cu 0.41492(3) 0.45103(3) 0.56278(3) 0.01944(17) Uani 1 1 d .
N1 N 0.50680(19) 0.5446(2) 0.6145(2) 0.0219(7) Uani 1 1 d .
N2 N 0.57537(19) 0.58401(19) 0.5619(2) 0.0196(7) Uani 1 1 d .
N3 N 0.5898(2) 0.65465(19) 0.6901(2) 0.0204(7) Uani 1 1 d .
C1 C 0.5183(2) 0.5890(2) 0.6908(3) 0.0218(9) Uani 1 1 d .
C2 C 0.4595(3) 0.5677(3) 0.7684(3) 0.0372(12) Uani 1 1 d .
H2A H 0.4133 0.5155 0.7546 0.045 Uiso 1 1 calc R
H2B H 0.4832 0.5631 0.8278 0.045 Uiso 1 1 calc R
C3 C 0.4322(4) 0.6258(4) 0.7820(5) 0.076(2) Uani 1 1 d .
H3A H 0.3952 0.6091 0.8348 0.114 Uiso 1 1 calc R
H3B H 0.4059 0.6285 0.7246 0.114 Uiso 1 1 calc R
H3C H 0.4775 0.6777 0.7954 0.114 Uiso 1 1 calc R
C4 C 0.6231(2) 0.6487(2) 0.6093(3) 0.0196(8) Uani 1 1 d .
C5 C 0.7039(2) 0.7078(3) 0.5788(3) 0.0296(10) Uani 1 1 d .
H5A H 0.7076 0.7598 0.5734 0.036 Uiso 1 1 calc R
H5B H 0.7139 0.6932 0.5157 0.036 Uiso 1 1 calc R
C6 C 0.7669(3) 0.7140(4) 0.6469(4) 0.0510(15) Uani 1 1 d .
H6A H 0.8189 0.7537 0.6239 0.077 Uiso 1 1 calc R
H6B H 0.7643 0.6630 0.6513 0.077 Uiso 1 1 calc R
H6C H 0.7579 0.7295 0.7091 0.077 Uiso 1 1 calc R
O1 O 0.5662(7) 0.3957(6) 0.6240(11) 0.264(8) Uani 1 1 d D
O2 O 0.6395(8) 0.4979(6) 0.7272(8) 0.239(7) Uani 1 1 d D
C7 C 0.6022(7) 0.4466(7) 0.6759(9) 0.137(5) Uani 1 1 d D

loop_
_atom_site_aniso_label
_atom_site_aniso_U_11
_atom_site_aniso_U_22
_atom_site_aniso_U_33
_atom_site_aniso_U_23
_atom_site_aniso_U_13
_atom_site_aniso_U_12
Cu1 0.0180(3) 0.0204(3) 0.0150(2) -0.00197(19) 0.00402(19) 0.0059(2)
N1 0.0202(18) 0.0230(18) 0.0161(16) -0.0043(14) 0.0044(14) 0.0060(15)
N2 0.0176(17) 0.0195(18) 0.0151(16) -0.0023(13) 0.0033(13) 0.0045(14)
N3 0.0234(18) 0.0201(18) 0.0156(16) -0.0024(13) -0.0002(13) 0.0093(15)
C1 0.023(2) 0.022(2) 0.0165(19) -0.0028(16) 0.0024(16) 0.0084(18)
C2 0.036(3) 0.032(3) 0.027(2) -0.010(2) 0.013(2) 0.004(2)
C3 0.060(4) 0.060(4) 0.100(6) -0.012(4) 0.038(4) 0.024(4)
C4 0.019(2) 0.020(2) 0.0174(19) -0.0022(16) -0.0005(16) 0.0076(17)
C5 0.025(2) 0.026(2) 0.027(2) -0.0062(18) 0.0015(18) 0.005(2)
C6 0.024(3) 0.063(4) 0.055(3) -0.008(3) -0.006(2) 0.013(3)
O1 0.197(11) 0.135(9) 0.402(19) -0.109(11) 0.065(11) 0.040(8)
O2 0.401(18) 0.180(10) 0.208(11) -0.102(8) -0.172(11) 0.198(12)
C7 0.149(13) 0.118(11) 0.176(14) 0.023(9) 0.043(11) 0.089(10)

loop_
_atom_type_symbol
_atom_type_description
_atom_type_scat_dispersion_real
_atom_type_scat_dispersion_imag
_atom_type_scat_source
C C 0.0033 0.0016 'International Tables Vol C Tables 4.2.6.8 and 6.1.1.4'
H H 0.0000 0.0000 'International Tables Vol C Tables 4.2.6.8 and 6.1.1.4'
N N 0.0061 0.0033 'International Tables Vol C Tables 4.2.6.8 and 6.1.1.4'
O O 0.0106 0.0060 'International Tables Vol C Tables 4.2.6.8 and 6.1.1.4'
Cu Cu 0.3201 1.2651 'International Tables Vol C Tables 4.2.6.8 and 6.1.1.4'

loop_
_geom_angle_atom_site_label_1
_geom_angle_atom_site_label_2
_geom_angle_atom_site_label_3
_geom_angle
_geom_angle_site_symmetry_1
_geom_angle_site_symmetry_3
N2 Cu1 N3 125.13(14) 10_666 14_456
N2 Cu1 N1 117.76(13) 10_666 .
N3 Cu1 N1 117.08(13) 14_456 .
C1 N1 N2 105.9(3) . .
C1 N1 Cu1 133.6(3) . .
N2 N1 Cu1 120.0(2) . .
C4 N2 N1 106.5(3) . .
C4 N2 Cu1 130.9(3) . 10_666
N1 N2 Cu1 122.2(2) . 10_666
C1 N3 C4 103.9(3) . .
C1 N3 Cu1 129.2(3) . 15_556
C4 N3 Cu1 125.9(3) . 15_556
N1 C1 N3 111.8(3) . .
N1 C1 C2 124.0(4) . .
N3 C1 C2 124.1(4) . .
C3 C2 C1 113.7(4) . .
N2 C4 N3 111.9(3) . .
N2 C4 C5 124.6(4) . .
N3 C4 C5 123.5(4) . .
C4 C5 C6 112.5(4) . .
O2 C7 O1 178.8(18) . .

loop_
_geom_bond_atom_site_label_1
_geom_bond_atom_site_label_2
_geom_bond_distance
_geom_bond_site_symmetry_2
Cu1 N2 1.944(3) 10_666
Cu1 N3 1.962(3) 14_456
Cu1 N1 1.963(3) .
N1 C1 1.337(5) .
N1 N2 1.388(4) .
N2 C4 1.324(5) .
N2 Cu1 1.944(3) 10_666
N3 C1 1.349(5) .
N3 C4 1.355(5) .
N3 Cu1 1.962(3) 15_556
C1 C2 1.497(5) .
C2 C3 1.494(8) .
C4 C5 1.485(6) .
C5 C6 1.525(7) .
O1 C7 1.156(10) .
O2 C7 1.159(10) .
